data_2235566
loop_
_publ_author_name
'Johnston, Dean H.'
'Miller, Nathanael A.'
'Tackett, Cory B.'

_publ_section_title
;
 <i>cis</i>-Diamminedichloridoplatinum(II)
 <i>N</i>,<i>N</i>-dimethylformamide monosolvate
;
_journal_coeditor_code PK2417
_journal_issue 7
_journal_name_full 'Acta Crystallographica Section E'
_journal_page_first m863
_journal_page_last m864
_journal_paper_doi 10.1107/S1600536812024014
_journal_volume 68
_journal_year 2012
_chemical_formula_iupac '[Pt Cl2 (N H3)2], C3 H7 N O'
_chemical_formula_moiety 'Cl2 H6 N2 Pt, C3 H7 N O'
_chemical_formula_sum 'C3 H13 Cl2 N3 O Pt'
_chemical_formula_weight 373.15
_chemical_name_common cis-platin
_chemical_name_systematic
;
<i>cis</i>-Diamminedichloridoplatinum(II) <i>N</i>,<i>N</i>-dimethylformamide
monosolvate
;
_space_group_crystal_system triclinic
_space_group_IT_number 2
_space_group_name_Hall '-P 1'
_space_group_name_H-M_alt 'P -1'
_symmetry_cell_setting triclinic
_symmetry_space_group_name_Hall '-P 1'
_symmetry_space_group_name_H-M 'P -1'
_atom_sites_solution_hydrogens geom
_atom_sites_solution_primary direct
_atom_sites_solution_secondary difmap
_audit_creation_method 'APEX2 v2011.4-1'
_cell_angle_alpha 105.285(4)
_cell_angle_beta 96.061(4)
_cell_angle_gamma 97.809(4)
_cell_formula_units_Z 2
_cell_length_a 6.2344(9)
_cell_length_b 6.8196(11)
_cell_length_c 11.5833(18)
_cell_measurement_reflns_used 1090
_cell_measurement_temperature 200.0
_cell_measurement_theta_max 24.81
_cell_measurement_theta_min 3.34
_cell_volume 465.47(12)
_computing_cell_refinement 'SAINT (Bruker, 2009)'
_computing_data_collection 'APEX2 and GIS (Bruker, 2009)'
_computing_data_reduction 'SAINT (Bruker, 2009)'
_computing_molecular_graphics
;
PLATON (Spek, 2009), Mercury (Macrae <i>et al.</i>, 2008) and
POV-Ray (Cason,
2004)
;
_computing_publication_material 'publCIF (Westrip, 2010)'
_computing_structure_refinement
;
SHELXL97 (Sheldrick, 2008) and OLEX2 (Dolomanov <i>et al.</i>,
2009)
;
_computing_structure_solution 'SHELXS97 (Sheldrick, 2008)'
_diffrn_ambient_temperature 200.(2)
_diffrn_detector_area_resol_mean 8.3330
_diffrn_measured_fraction_theta_full 0.978
_diffrn_measured_fraction_theta_max 0.978
_diffrn_measurement_device_type 'Bruker SMART X2S benchtop'
_diffrn_measurement_method '\w scans'
_diffrn_radiation_monochromator 'doubly curved silicon crystal'
_diffrn_radiation_source 'fine-focus sealed tube'
_diffrn_radiation_type MoK\a
_diffrn_radiation_wavelength 0.71073
_diffrn_reflns_av_R_equivalents 0.0426
_diffrn_reflns_av_sigmaI/netI 0.0658
_diffrn_reflns_limit_h_max 7
_diffrn_reflns_limit_h_min -7
_diffrn_reflns_limit_k_max 7
_diffrn_reflns_limit_k_min -8
_diffrn_reflns_limit_l_max 13
_diffrn_reflns_limit_l_min 0
_diffrn_reflns_number 7440
_diffrn_reflns_theta_full 25.09
_diffrn_reflns_theta_max 25.09
_diffrn_reflns_theta_min 3.14
_exptl_absorpt_coefficient_mu 15.593
_exptl_absorpt_correction_T_max 0.30
_exptl_absorpt_correction_T_min 0.05
_exptl_absorpt_correction_type multi-scan
_exptl_absorpt_process_details '(TWINABS; Bruker, 2009)'
_exptl_crystal_colour 'clear yellow'
_exptl_crystal_density_diffrn 2.662
_exptl_crystal_density_method 'not measured'
_exptl_crystal_description plate
_exptl_crystal_F_000 344
_exptl_crystal_size_max 0.46
_exptl_crystal_size_mid 0.36
_exptl_crystal_size_min 0.10
_refine_diff_density_max 1.444
_refine_diff_density_min -2.083
_refine_ls_extinction_method none
_refine_ls_goodness_of_fit_ref 1.065
_refine_ls_hydrogen_treatment constr
_refine_ls_matrix_type full
_refine_ls_number_parameters 96
_refine_ls_number_reflns 1620
_refine_ls_number_restraints 0
_refine_ls_restrained_S_all 1.065
_refine_ls_R_factor_all 0.0306
_refine_ls_R_factor_gt 0.0279
_refine_ls_shift/su_max 0.001
_refine_ls_shift/su_mean 0.000
_refine_ls_structure_factor_coef Fsqd
_refine_ls_weighting_details 'calc w=1/[\s^2^(Fo^2^)]'
_refine_ls_weighting_scheme calc
_refine_ls_wR_factor_gt 0.0713
_refine_ls_wR_factor_ref 0.0724
_reflns_number_gt 1484
_reflns_number_total 1620
_reflns_threshold_expression I>2\s(I)
_cod_data_source_file pk2417.cif
_cod_data_source_block I
_cod_database_code 2235566
_cod_database_fobs_code 2235566

loop_
_space_group_symop_id
_space_group_symop_operation_xyz
1 'x, y, z'
2 '-x, -y, -z'

loop_
_atom_site_type_symbol
_atom_site_label
_atom_site_fract_x
_atom_site_fract_y
_atom_site_fract_z
_atom_site_U_iso_or_equiv
_atom_site_adp_type
_atom_site_calc_flag
_atom_site_refinement_flags
_atom_site_occupancy
_atom_site_symmetry_multiplicity
Pt Pt1 0.55286(4) 0.74780(4) 0.49265(2) 0.01388(13) Uani d . 1 1
Cl Cl1 0.6813(3) 0.6374(3) 0.31075(18) 0.0250(4) Uani d . 1 1
Cl Cl2 0.8971(3) 0.7991(3) 0.60324(18) 0.0244(4) Uani d . 1 1
N N1 0.4361(11) 0.8403(11) 0.6522(6) 0.0211(15) Uani d . 1 1
H H1D 0.5443 0.9266 0.7089 0.025 Uiso calc R 1 1
H H1E 0.3894 0.7281 0.6772 0.025 Uiso calc R 1 1
H H1F 0.3222 0.9076 0.6419 0.025 Uiso calc R 1 1
N N2 0.2485(11) 0.6999(11) 0.3960(6) 0.0236(15) Uani d . 1 1
H H2D 0.1706 0.7943 0.4345 0.028 Uiso calc R 1 1
H H2E 0.1786 0.5706 0.3897 0.028 Uiso calc R 1 1
H H2F 0.2604 0.7135 0.3208 0.028 Uiso calc R 1 1
O O1 1.2567(10) 0.8302(10) 1.1506(5) 0.0335(15) Uani d . 1 1
N N3 0.9601(11) 0.7534(9) 1.0048(6) 0.0254(17) Uani d . 1 1
C C1 0.7242(15) 0.7227(15) 0.9760(9) 0.041(2) Uani d . 1 1
H H1A 0.6598 0.7511 1.0510 0.061 Uiso calc R 1 1
H H1B 0.6694 0.5797 0.9279 0.061 Uiso calc R 1 1
H H1C 0.6836 0.8165 0.9294 0.061 Uiso calc R 1 1
C C2 1.0852(17) 0.7125(15) 0.9063(8) 0.037(2) Uani d . 1 1
H H2A 1.2411 0.7612 0.9374 0.055 Uiso calc R 1 1
H H2B 1.0389 0.7845 0.8476 0.055 Uiso calc R 1 1
H H2C 1.0608 0.5637 0.8667 0.055 Uiso calc R 1 1
C C3 1.0583(16) 0.8090(13) 1.1198(7) 0.027(2) Uani d . 1 1
H H3 0.9686 0.8339 1.1818 0.032 Uiso calc R 1 1

loop_
_atom_site_aniso_label
_atom_site_aniso_U_11
_atom_site_aniso_U_22
_atom_site_aniso_U_33
_atom_site_aniso_U_12
_atom_site_aniso_U_13
_atom_site_aniso_U_23
Pt1 0.01315(19) 0.01376(19) 0.01392(18) 0.00092(13) 0.00190(12) 0.00322(13)
Cl1 0.0266(11) 0.0290(11) 0.0192(10) 0.0044(9) 0.0089(8) 0.0044(8)
Cl2 0.0164(10) 0.0311(12) 0.0230(10) 0.0032(9) -0.0005(8) 0.0049(9)
N1 0.018(4) 0.022(4) 0.019(3) -0.001(3) 0.000(3) 0.003(3)
N2 0.020(4) 0.029(4) 0.023(4) 0.005(3) 0.003(3) 0.010(3)
O1 0.030(4) 0.037(4) 0.025(3) 0.005(3) -0.005(3) -0.001(3)
N3 0.031(5) 0.020(4) 0.022(4) 0.003(3) 0.001(3) 0.003(3)
C1 0.036(6) 0.040(6) 0.045(6) -0.001(5) -0.007(5) 0.017(5)
C2 0.049(6) 0.038(6) 0.022(5) 0.008(5) 0.001(4) 0.009(4)
C3 0.042(6) 0.023(5) 0.013(4) 0.006(4) 0.001(4) 0.001(4)

loop_
_atom_type_symbol
_atom_type_description
_atom_type_scat_dispersion_real
_atom_type_scat_dispersion_imag
_atom_type_scat_source
C C 0.0033 0.0016 'International Tables Vol C Tables 4.2.6.8 and 6.1.1.4'
H H 0.0000 0.0000 'International Tables Vol C Tables 4.2.6.8 and 6.1.1.4'
Cl Cl 0.1484 0.1585 'International Tables Vol C Tables 4.2.6.8 and 6.1.1.4'
N N 0.0061 0.0033 'International Tables Vol C Tables 4.2.6.8 and 6.1.1.4'
O O 0.0106 0.0060 'International Tables Vol C Tables 4.2.6.8 and 6.1.1.4'
Pt Pt -1.7033 8.3905 'International Tables Vol C Tables 4.2.6.8 and 6.1.1.4'

loop_
_geom_angle_atom_site_label_1
_geom_angle_atom_site_label_2
_geom_angle_atom_site_label_3
_geom_angle
N1 Pt1 N2 91.8(3)
N1 Pt1 Cl1 178.99(19)
N2 Pt1 Cl1 87.6(2)
N1 Pt1 Cl2 87.9(2)
N2 Pt1 Cl2 179.34(18)
Cl1 Pt1 Cl2 92.63(7)
Pt1 N1 H1D 109.5
Pt1 N1 H1E 109.5
H1D N1 H1E 109.5
Pt1 N1 H1F 109.5
H1D N1 H1F 109.5
H1E N1 H1F 109.5
Pt1 N2 H2D 109.5
Pt1 N2 H2E 109.5
H2D N2 H2E 109.5
Pt1 N2 H2F 109.5
H2D N2 H2F 109.5
H2E N2 H2F 109.5
C3 N3 C2 120.9(8)
C3 N3 C1 120.9(8)
C2 N3 C1 118.1(8)
N3 C1 H1A 109.5
N3 C1 H1B 109.5
H1A C1 H1B 109.5
N3 C1 H1C 109.5
H1A C1 H1C 109.5
H1B C1 H1C 109.5
N3 C2 H2A 109.5
N3 C2 H2B 109.5
H2A C2 H2B 109.5
N3 C2 H2C 109.5
H2A C2 H2C 109.5
H2B C2 H2C 109.5
O1 C3 N3 124.3(8)
O1 C3 H3 117.8
N3 C3 H3 117.8

loop_
_geom_bond_atom_site_label_1
_geom_bond_atom_site_label_2
_geom_bond_distance
Pt1 N1 2.034(6)
Pt1 N2 2.037(6)
Pt1 Cl1 2.3088(19)
Pt1 Cl2 2.313(2)
N1 H1D 0.9100
N1 H1E 0.9100
N1 H1F 0.9100
N2 H2D 0.9100
N2 H2E 0.9100
N2 H2F 0.9100
O1 C3 1.229(11)
N3 C3 1.339(10)
N3 C2 1.437(11)
N3 C1 1.447(11)
C1 H1A 0.9800
C1 H1B 0.9800
C1 H1C 0.9800
C2 H2A 0.9800
C2 H2B 0.9800
C2 H2C 0.9800
C3 H3 0.9500

loop_
_geom_hbond_atom_site_label_D
_geom_hbond_atom_site_label_H
_geom_hbond_atom_site_label_A
_geom_hbond_site_symmetry_A
_geom_hbond_distance_DH
_geom_hbond_distance_HA
_geom_hbond_distance_DA
_geom_hbond_angle_DHA
N1 H1E Cl1 2_666 0.91 2.51 3.389(7) 161.3
N2 H2E Cl2 2_666 0.91 2.53 3.403(7) 162.2
N1 H1D O1 2_777 0.91 2.13 3.023(9) 167.3
N2 H2F O1 1_454 0.91 2.31 3.198(9) 164.5

loop_
_geom_torsion_atom_site_label_1
_geom_torsion_atom_site_label_2
_geom_torsion_atom_site_label_3
_geom_torsion_atom_site_label_4
_geom_torsion
C2 N3 C3 O1 0.3(12)
C1 N3 C3 O1 177.2(8)
